data_7039034
loop_
_publ_author_name
'Yadav, Sangeeta'
'Raju, Saravanan'
'Singh, Harkesh B.'
'Butcher, Ray J.'

_publ_section_title
;
 Selone-stabilized aryltellurenyl cations.
;
_journal_issue 20
_journal_name_full 'Dalton transactions (Cambridge, England : 2003)'
_journal_page_first 8458
_journal_page_last 8467
_journal_paper_doi 10.1039/c6dt01081d
_journal_volume 45
_journal_year 2016
_chemical_formula_moiety 'C23 H31 I N2 Se Te'
_chemical_formula_sum 'C23 H31 I N2 Se Te'
_chemical_formula_weight 668.96
_space_group_crystal_system monoclinic
_space_group_IT_number 14
_space_group_name_Hall '-P 2ybc'
_space_group_name_H-M_alt 'P 1 21/c 1'
_symmetry_space_group_name_Hall '-P 2ybc'
_symmetry_space_group_name_H-M 'P 1 21/c 1'
_atom_sites_solution_hydrogens geom
_audit_creation_method SHELXL-2014/7
_audit_update_record
;
2016-03-02 deposited with the CCDC.
2016-04-13 downloaded from the CCDC.
;
_cell_angle_alpha 90
_cell_angle_beta 94.244(4)
_cell_angle_gamma 90
_cell_formula_units_Z 4
_cell_length_a 7.4903(3)
_cell_length_b 17.1048(8)
_cell_length_c 18.6895(8)
_cell_measurement_reflns_used 5534
_cell_measurement_temperature 100(2)
_cell_measurement_theta_max 29.1
_cell_measurement_theta_min 3.1
_cell_volume 2387.93(18)
_computing_cell_refinement
;
Rigaku CrystalClear-SM Expert 2.1 b28
;
_computing_data_collection
;
Rigaku CrystalClear-SM Expert 2.1 b28
;
_computing_data_reduction
;
Rigaku CrystalClear-SM Expert 2.1 b28
;
_computing_molecular_graphics 'SHELXTL (Sheldrick, 2008)'
_computing_publication_material 'SHELXTL (Sheldrick, 2008)'
_computing_structure_refinement 'SHELXL-2014/7 (Sheldrick, 2008)'
_computing_structure_solution Shelxt
_diffrn_ambient_temperature 100(2)
_diffrn_detector_area_resol_mean 28.5714
_diffrn_measured_fraction_theta_full 0.999
_diffrn_measured_fraction_theta_max 0.934
_diffrn_measurement_device_type
;
Rigaku CrystalClear-SM Expert 2.1 b28
;
_diffrn_measurement_method 'profile data from \w-scans'
_diffrn_radiation_type MoK\a
_diffrn_radiation_wavelength 0.71073
_diffrn_reflns_av_R_equivalents 0.0865
_diffrn_reflns_av_unetI/netI 0.0519
_diffrn_reflns_Laue_measured_fraction_full 0.999
_diffrn_reflns_Laue_measured_fraction_max 0.934
_diffrn_reflns_limit_h_max 10
_diffrn_reflns_limit_h_min -10
_diffrn_reflns_limit_k_max 24
_diffrn_reflns_limit_k_min -23
_diffrn_reflns_limit_l_max 26
_diffrn_reflns_limit_l_min -26
_diffrn_reflns_number 39124
_diffrn_reflns_point_group_measured_fraction_full 0.999
_diffrn_reflns_point_group_measured_fraction_max 0.934
_diffrn_reflns_theta_full 25.500
_diffrn_reflns_theta_max 31.347
_diffrn_reflns_theta_min 2.185
_diffrn_source MicroMax003_Mo
_exptl_absorpt_coefficient_mu 4.074
_exptl_absorpt_correction_T_max 0.853
_exptl_absorpt_correction_T_min 0.439
_exptl_absorpt_correction_type numerical
_exptl_absorpt_process_details 'Numabs (Rigaku, 1999)'
_exptl_crystal_colour Colorless
_exptl_crystal_density_diffrn 1.861
_exptl_crystal_description Prism
_exptl_crystal_F_000 1288
_exptl_crystal_size_max 0.38
_exptl_crystal_size_mid 0.10
_exptl_crystal_size_min 0.10
_refine_diff_density_max 1.423
_refine_diff_density_min -1.498
_refine_diff_density_rms 0.266
_refine_ls_extinction_method none
_refine_ls_goodness_of_fit_ref 1.045
_refine_ls_hydrogen_treatment constr
_refine_ls_matrix_type full
_refine_ls_number_parameters 257
_refine_ls_number_reflns 7311
_refine_ls_number_restraints 0
_refine_ls_restrained_S_all 1.045
_refine_ls_R_factor_all 0.0543
_refine_ls_R_factor_gt 0.0419
_refine_ls_shift/su_max 0.002
_refine_ls_shift/su_mean 0.000
_refine_ls_structure_factor_coef Fsqd
_refine_ls_weighting_details 'w=1/[\s^2^(Fo^2^)+(0.0450P)^2^+4.0326P] where P=(Fo^2^+2Fc^2^)/3'
_refine_ls_weighting_scheme calc
_refine_ls_wR_factor_gt 0.0930
_refine_ls_wR_factor_ref 0.1029
_reflns_Friedel_coverage 0.000
_reflns_number_gt 6086
_reflns_number_total 7311
_reflns_threshold_expression 'I > 2\s(I)'
_cod_data_source_file c6dt01081d2.cif
_cod_data_source_block shelx
_cod_depositor_comments
;
The following automatic conversions were performed:

'_exptl_absorpt_correction_type' value 'Numerical' changed to
'numerical' according to
/usr/data/users/saulius/crontab/automatic-downloads/rss-feeds/RSC/lib/dictionaries/cif_core.dic
dictionary named 'cif_core.dic' version 2.4.2 from 2011-04-26.

Automatic conversion script
Id: cif_fix_values 4268 2015-11-12 08:31:59Z antanas 

 Adding full bibliography for 7039028--7039034.cif.
;
_cod_database_code 7039034
_shelx_shelxl_version_number 2014/7
_shelx_space_group_comment
;
The symmetry employed for this shelxl refinement is uniquely defined
by the following loop, which should always be used as a source of
symmetry information in preference to the above space-group names.
They are only intended as comments.
;

loop_
_space_group_symop_operation_xyz
'x, y, z'
'-x, y+1/2, -z+1/2'
'-x, -y, -z'
'x, -y-1/2, z-1/2'

loop_
_atom_site_label
_atom_site_type_symbol
_atom_site_fract_x
_atom_site_fract_y
_atom_site_fract_z
_atom_site_U_iso_or_equiv
_atom_site_adp_type
_atom_site_occupancy
_atom_site_site_symmetry_order
_atom_site_calc_flag
_atom_site_refinement_flags_posn
_atom_site_refinement_flags_adp
Te Te 0.09129(3) 0.67839(2) 0.76734(2) 0.01439(7) Uani 1 1 d . .
I1 I 0.04681(3) 0.83103(2) 0.84613(2) 0.01880(7) Uani 1 1 d . .
Se1 Se 0.12967(5) 0.54124(2) 0.70049(2) 0.01611(9) Uani 1 1 d . .
N1 N 0.2953(4) 0.61731(18) 0.58477(16) 0.0161(6) Uani 1 1 d . .
N2 N 0.4633(4) 0.52808(18) 0.63883(16) 0.0159(6) Uani 1 1 d . .
C1 C 0.3067(5) 0.5660(2) 0.63875(18) 0.0158(7) Uani 1 1 d . .
C2 C 0.4500(5) 0.6123(2) 0.5485(2) 0.0184(7) Uani 1 1 d . .
C3 C 0.4982(5) 0.6501(2) 0.4874(2) 0.0222(8) Uani 1 1 d . .
H3A H 0.4251 0.6891 0.4639 0.027 Uiso 1 1 calc R U
C4 C 0.6604(5) 0.6274(2) 0.4627(2) 0.0211(8) Uani 1 1 d . .
H4A H 0.6999 0.6516 0.4209 0.025 Uiso 1 1 calc R U
C5 C 0.7667(5) 0.5704(2) 0.4971(2) 0.0228(8) Uani 1 1 d . .
H5A H 0.8769 0.5568 0.4783 0.027 Uiso 1 1 calc R U
C6 C 0.7175(5) 0.5327(2) 0.5579(2) 0.0187(7) Uani 1 1 d . .
H6A H 0.7901 0.4934 0.5812 0.022 Uiso 1 1 calc R U
C7 C 0.5560(5) 0.5555(2) 0.58300(19) 0.0163(7) Uani 1 1 d . .
C8 C 0.1433(5) 0.6678(2) 0.5628(2) 0.0195(7) Uani 1 1 d . .
H8A H 0.0396 0.6528 0.5897 0.023 Uiso 1 1 calc R U
H8B H 0.1096 0.6597 0.5111 0.023 Uiso 1 1 calc R U
C9 C 0.1846(6) 0.7536(2) 0.5759(2) 0.0265(9) Uani 1 1 d . .
H9A H 0.2825 0.7699 0.5463 0.032 Uiso 1 1 calc R U
H9B H 0.2254 0.7615 0.6269 0.032 Uiso 1 1 calc R U
C10 C 0.0206(8) 0.8036(3) 0.5571(2) 0.0435(13) Uani 1 1 d . .
H10A H 0.0569 0.8593 0.5582 0.052 Uiso 1 1 calc R U
H10B H -0.0262 0.7912 0.5074 0.052 Uiso 1 1 calc R U
C11 C -0.1282(8) 0.7926(4) 0.6066(3) 0.060(2) Uani 1 1 d . .
H11A H -0.2286 0.8271 0.5914 0.090 Uiso 1 1 calc R U
H11B H -0.0840 0.8056 0.6558 0.090 Uiso 1 1 calc R U
H11C H -0.1685 0.7381 0.6045 0.090 Uiso 1 1 calc R U
C12 C 0.5281(5) 0.4686(2) 0.6906(2) 0.0194(7) Uani 1 1 d . .
H12A H 0.6114 0.4331 0.6678 0.023 Uiso 1 1 calc R U
H12B H 0.4258 0.4372 0.7050 0.023 Uiso 1 1 calc R U
C13 C 0.6235(5) 0.5055(2) 0.7566(2) 0.0216(8) Uani 1 1 d . .
H13A H 0.7333 0.5321 0.7429 0.026 Uiso 1 1 calc R U
H13B H 0.5448 0.5455 0.7761 0.026 Uiso 1 1 calc R U
C14 C 0.6734(5) 0.4457(3) 0.8141(2) 0.0240(8) Uani 1 1 d . .
H14A H 0.7494 0.4709 0.8531 0.029 Uiso 1 1 calc R U
H14B H 0.7444 0.4036 0.7935 0.029 Uiso 1 1 calc R U
C15 C 0.5098(6) 0.4101(3) 0.8452(2) 0.0256(8) Uani 1 1 d . .
H15A H 0.5484 0.3739 0.8839 0.038 Uiso 1 1 calc R U
H15B H 0.4387 0.3818 0.8075 0.038 Uiso 1 1 calc R U
H15C H 0.4370 0.4518 0.8643 0.038 Uiso 1 1 calc R U
C16 C 0.3008(5) 0.6514(2) 0.84558(18) 0.0147(6) Uani 1 1 d . .
C17 C 0.2704(5) 0.6010(2) 0.90161(19) 0.0190(7) Uani 1 1 d . .
C18 C 0.4080(6) 0.5865(3) 0.9532(2) 0.0237(8) Uani 1 1 d . .
H18A H 0.3882 0.5525 0.9921 0.028 Uiso 1 1 calc R U
C19 C 0.5734(6) 0.6205(3) 0.9492(2) 0.0258(9) Uani 1 1 d . .
H19A H 0.6662 0.6101 0.9854 0.031 Uiso 1 1 calc R U
C20 C 0.6050(5) 0.6693(2) 0.8932(2) 0.0231(8) Uani 1 1 d . .
H20A H 0.7203 0.6918 0.8906 0.028 Uiso 1 1 calc R U
C21 C 0.4699(5) 0.6862(2) 0.8400(2) 0.0173(7) Uani 1 1 d . .
C22 C 0.0960(5) 0.5594(3) 0.9068(2) 0.0246(8) Uani 1 1 d . .
H22A H -0.0018 0.5976 0.9043 0.037 Uiso 1 1 calc R U
H22B H 0.0981 0.5312 0.9525 0.037 Uiso 1 1 calc R U
H22C H 0.0777 0.5222 0.8670 0.037 Uiso 1 1 calc R U
C23 C 0.5103(5) 0.7394(3) 0.7801(2) 0.0257(8) Uani 1 1 d . .
H23A H 0.6316 0.7604 0.7890 0.038 Uiso 1 1 calc R U
H23B H 0.4239 0.7825 0.7771 0.038 Uiso 1 1 calc R U
H23C H 0.5018 0.7102 0.7349 0.038 Uiso 1 1 calc R U

loop_
_atom_site_aniso_label
_atom_site_aniso_U_11
_atom_site_aniso_U_22
_atom_site_aniso_U_33
_atom_site_aniso_U_23
_atom_site_aniso_U_13
_atom_site_aniso_U_12
Te 0.01365(12) 0.01701(12) 0.01242(11) 0.00003(8) 0.00047(8) 0.00030(8)
I1 0.01883(13) 0.01774(13) 0.02020(12) -0.00369(9) 0.00395(9) 0.00043(9)
Se1 0.01833(17) 0.01592(18) 0.01428(16) -0.00163(13) 0.00266(13) -0.00312(13)
N1 0.0168(14) 0.0158(14) 0.0153(13) 0.0000(11) -0.0012(11) -0.0005(12)
N2 0.0184(14) 0.0157(14) 0.0137(12) -0.0010(11) 0.0021(11) -0.0001(12)
C1 0.0184(16) 0.0155(16) 0.0137(14) -0.0038(13) 0.0021(13) -0.0013(13)
C2 0.0161(16) 0.0204(18) 0.0184(16) -0.0015(14) -0.0003(13) -0.0054(14)
C3 0.0234(19) 0.0233(19) 0.0196(17) 0.0009(15) 0.0004(15) -0.0031(16)
C4 0.0218(18) 0.0226(19) 0.0191(16) -0.0012(15) 0.0028(14) -0.0087(15)
C5 0.0165(17) 0.026(2) 0.0267(19) -0.0072(16) 0.0057(15) -0.0044(15)
C6 0.0191(17) 0.0180(17) 0.0189(16) -0.0024(14) 0.0004(14) 0.0008(14)
C7 0.0179(17) 0.0158(17) 0.0150(15) -0.0003(13) -0.0012(13) -0.0042(13)
C8 0.0167(17) 0.0226(19) 0.0189(16) 0.0015(14) 0.0000(14) 0.0020(14)
C9 0.037(2) 0.022(2) 0.0213(18) 0.0016(15) 0.0042(16) 0.0080(18)
C10 0.069(3) 0.039(3) 0.022(2) 0.0066(19) 0.001(2) 0.034(3)
C11 0.058(3) 0.096(5) 0.027(2) 0.008(3) 0.005(2) 0.057(4)
C12 0.0220(18) 0.0172(17) 0.0188(16) 0.0009(14) 0.0005(14) 0.0018(14)
C13 0.0214(18) 0.0240(19) 0.0188(16) 0.0027(15) -0.0021(14) -0.0025(16)
C14 0.0231(19) 0.032(2) 0.0167(16) 0.0026(16) -0.0012(14) 0.0050(17)
C15 0.032(2) 0.030(2) 0.0153(16) 0.0007(15) 0.0031(15) 0.0025(18)
C16 0.0164(16) 0.0164(16) 0.0111(14) -0.0008(12) -0.0007(12) 0.0016(13)
C17 0.0220(18) 0.0210(18) 0.0137(15) -0.0008(14) -0.0008(13) 0.0025(15)
C18 0.034(2) 0.022(2) 0.0146(15) -0.0002(14) -0.0003(15) 0.0034(17)
C19 0.027(2) 0.025(2) 0.0238(18) -0.0074(16) -0.0087(16) 0.0058(17)
C20 0.0199(18) 0.0177(18) 0.031(2) -0.0057(15) -0.0041(16) 0.0002(14)
C21 0.0172(16) 0.0136(16) 0.0211(17) -0.0041(14) 0.0007(14) 0.0051(13)
C22 0.028(2) 0.027(2) 0.0193(17) 0.0090(16) 0.0057(15) 0.0003(17)
C23 0.0199(18) 0.026(2) 0.031(2) 0.0078(17) 0.0040(16) -0.0057(16)

loop_
_atom_type_symbol
_atom_type_description
_atom_type_scat_dispersion_real
_atom_type_scat_dispersion_imag
_atom_type_scat_source
C C 0.0033 0.0016 'International Tables Vol C Tables 4.2.6.8 and 6.1.1.4'
H H 0.0000 0.0000 'International Tables Vol C Tables 4.2.6.8 and 6.1.1.4'
N N 0.0061 0.0033 'International Tables Vol C Tables 4.2.6.8 and 6.1.1.4'
Se Se -0.0929 2.2259 'International Tables Vol C Tables 4.2.6.8 and 6.1.1.4'
Te Te -0.5308 1.6751 'International Tables Vol C Tables 4.2.6.8 and 6.1.1.4'
I I -0.4742 1.8119 'International Tables Vol C Tables 4.2.6.8 and 6.1.1.4'

loop_
_geom_angle_atom_site_label_1
_geom_angle_atom_site_label_2
_geom_angle_atom_site_label_3
_geom_angle
C16 Te Se1 91.81(10)
C16 Te I1 87.40(10)
Se1 Te I1 178.614(12)
C1 Se1 Te 101.23(11)
C1 N1 C2 108.6(3)
C1 N1 C8 127.2(3)
C2 N1 C8 124.0(3)
C1 N2 C7 108.9(3)
C1 N2 C12 125.8(3)
C7 N2 C12 125.2(3)
N1 C1 N2 109.0(3)
N1 C1 Se1 127.3(3)
N2 C1 Se1 123.4(3)
C7 C2 C3 122.5(4)
C7 C2 N1 106.6(3)
C3 C2 N1 130.8(4)
C2 C3 C4 115.6(4)
C2 C3 H3A 122.2
C4 C3 H3A 122.2
C3 C4 C5 122.0(4)
C3 C4 H4A 119.0
C5 C4 H4A 119.0
C6 C5 C4 122.1(4)
C6 C5 H5A 119.0
C4 C5 H5A 119.0
C5 C6 C7 116.1(4)
C5 C6 H6A 121.9
C7 C6 H6A 121.9
N2 C7 C2 106.8(3)
N2 C7 C6 131.5(3)
C2 C7 C6 121.7(3)
N1 C8 C9 112.4(3)
N1 C8 H8A 109.1
C9 C8 H8A 109.1
N1 C8 H8B 109.1
C9 C8 H8B 109.1
H8A C8 H8B 107.9
C8 C9 C10 110.9(4)
C8 C9 H9A 109.5
C10 C9 H9A 109.5
C8 C9 H9B 109.5
C10 C9 H9B 109.5
H9A C9 H9B 108.0
C11 C10 C9 114.2(4)
C11 C10 H10A 108.7
C9 C10 H10A 108.7
C11 C10 H10B 108.7
C9 C10 H10B 108.7
H10A C10 H10B 107.6
C10 C11 H11A 109.5
C10 C11 H11B 109.5
H11A C11 H11B 109.5
C10 C11 H11C 109.5
H11A C11 H11C 109.5
H11B C11 H11C 109.5
N2 C12 C13 111.3(3)
N2 C12 H12A 109.4
C13 C12 H12A 109.4
N2 C12 H12B 109.4
C13 C12 H12B 109.4
H12A C12 H12B 108.0
C14 C13 C12 112.0(3)
C14 C13 H13A 109.2
C12 C13 H13A 109.2
C14 C13 H13B 109.2
C12 C13 H13B 109.2
H13A C13 H13B 107.9
C13 C14 C15 112.3(3)
C13 C14 H14A 109.2
C15 C14 H14A 109.2
C13 C14 H14B 109.2
C15 C14 H14B 109.2
H14A C14 H14B 107.9
C14 C15 H15A 109.5
C14 C15 H15B 109.5
H15A C15 H15B 109.5
C14 C15 H15C 109.5
H15A C15 H15C 109.5
H15B C15 H15C 109.5
C17 C16 C21 121.1(3)
C17 C16 Te 120.1(3)
C21 C16 Te 118.8(3)
C18 C17 C16 118.8(4)
C18 C17 C22 118.6(3)
C16 C17 C22 122.5(3)
C19 C18 C17 121.0(4)
C19 C18 H18A 119.5
C17 C18 H18A 119.5
C20 C19 C18 120.4(4)
C20 C19 H19A 119.8
C18 C19 H19A 119.8
C19 C20 C21 120.8(4)
C19 C20 H20A 119.6
C21 C20 H20A 119.6
C20 C21 C16 118.0(4)
C20 C21 C23 119.0(4)
C16 C21 C23 123.1(3)
C17 C22 H22A 109.5
C17 C22 H22B 109.5
H22A C22 H22B 109.5
C17 C22 H22C 109.5
H22A C22 H22C 109.5
H22B C22 H22C 109.5
C21 C23 H23A 109.5
C21 C23 H23B 109.5
H23A C23 H23B 109.5
C21 C23 H23C 109.5
H23A C23 H23C 109.5
H23B C23 H23C 109.5

loop_
_geom_bond_atom_site_label_1
_geom_bond_atom_site_label_2
_geom_bond_distance
Te C16 2.115(3)
Te Se1 2.6833(4)
Te I1 3.0280(3)
Se1 C1 1.870(4)
N1 C1 1.335(5)
N1 C2 1.388(5)
N1 C8 1.463(5)
N2 C1 1.340(5)
N2 C7 1.378(5)
N2 C12 1.461(5)
C2 C7 1.384(5)
C2 C3 1.384(5)
C3 C4 1.386(6)
C3 H3A 0.9500
C4 C5 1.387(6)
C4 H4A 0.9500
C5 C6 1.379(5)
C5 H5A 0.9500
C6 C7 1.385(5)
C6 H6A 0.9500
C8 C9 1.516(6)
C8 H8A 0.9900
C8 H8B 0.9900
C9 C10 1.517(6)
C9 H9A 0.9900
C9 H9B 0.9900
C10 C11 1.512(8)
C10 H10A 0.9900
C10 H10B 0.9900
C11 H11A 0.9800
C11 H11B 0.9800
C11 H11C 0.9800
C12 C13 1.518(5)
C12 H12A 0.9900
C12 H12B 0.9900
C13 C14 1.510(5)
C13 H13A 0.9900
C13 H13B 0.9900
C14 C15 1.522(6)
C14 H14A 0.9900
C14 H14B 0.9900
C15 H15A 0.9800
C15 H15B 0.9800
C15 H15C 0.9800
C16 C17 1.389(5)
C16 C21 1.410(5)
C17 C18 1.382(5)
C17 C22 1.496(5)
C18 C19 1.375(6)
C18 H18A 0.9500
C19 C20 1.374(6)
C19 H19A 0.9500
C20 C21 1.395(5)
C20 H20A 0.9500
C21 C23 1.491(5)
C22 H22A 0.9800
C22 H22B 0.9800
C22 H22C 0.9800
C23 H23A 0.9800
C23 H23B 0.9800
C23 H23C 0.9800

loop_
_geom_hbond_atom_site_label_D
_geom_hbond_atom_site_label_H
_geom_hbond_atom_site_label_A
_geom_hbond_distance_DH
_geom_hbond_distance_HA
_geom_hbond_distance_DA
_geom_hbond_angle_DHA
_geom_hbond_site_symmetry_A
C6 H6A I1 0.95 3.29 4.215(4) 166.0 2_646
C8 H8A Se1 0.99 2.86 3.370(4) 112.9 .
C8 H8B I1 0.99 3.09 4.061(4) 167.4 4_575
C12 H12A I1 0.99 3.12 4.058(4) 157.7 2_646
C13 H13A Se1 0.99 3.13 4.054(4) 155.5 1_655

loop_
_geom_torsion_atom_site_label_1
_geom_torsion_atom_site_label_2
_geom_torsion_atom_site_label_3
_geom_torsion_atom_site_label_4
_geom_torsion
C2 N1 C1 N2 0.2(4)
C8 N1 C1 N2 176.5(3)
C2 N1 C1 Se1 -174.3(3)
C8 N1 C1 Se1 2.0(5)
C7 N2 C1 N1 -0.2(4)
C12 N2 C1 N1 178.4(3)
C7 N2 C1 Se1 174.5(3)
C12 N2 C1 Se1 -6.8(5)
Te Se1 C1 N1 -63.8(3)
Te Se1 C1 N2 122.4(3)
C1 N1 C2 C7 -0.1(4)
C8 N1 C2 C7 -176.5(3)
C1 N1 C2 C3 176.5(4)
C8 N1 C2 C3 0.0(6)
C7 C2 C3 C4 0.1(6)
N1 C2 C3 C4 -176.0(4)
C2 C3 C4 C5 0.1(6)
C3 C4 C5 C6 0.2(6)
C4 C5 C6 C7 -0.5(6)
C1 N2 C7 C2 0.2(4)
C12 N2 C7 C2 -178.5(3)
C1 N2 C7 C6 -175.9(4)
C12 N2 C7 C6 5.5(6)
C3 C2 C7 N2 -177.0(3)
N1 C2 C7 N2 -0.1(4)
C3 C2 C7 C6 -0.5(6)
N1 C2 C7 C6 176.4(3)
C5 C6 C7 N2 176.2(4)
C5 C6 C7 C2 0.7(5)
C1 N1 C8 C9 112.6(4)
C2 N1 C8 C9 -71.6(4)
N1 C8 C9 C10 -176.3(3)
C8 C9 C10 C11 68.1(6)
C1 N2 C12 C13 -86.0(4)
C7 N2 C12 C13 92.4(4)
N2 C12 C13 C14 173.7(3)
C12 C13 C14 C15 -66.6(4)
C21 C16 C17 C18 1.4(6)
Te C16 C17 C18 -177.9(3)
C21 C16 C17 C22 -176.3(4)
Te C16 C17 C22 4.4(5)
C16 C17 C18 C19 -0.7(6)
C22 C17 C18 C19 177.1(4)
C17 C18 C19 C20 -0.5(6)
C18 C19 C20 C21 1.0(6)
C19 C20 C21 C16 -0.2(6)
C19 C20 C21 C23 -179.9(4)
C17 C16 C21 C20 -1.0(5)
Te C16 C21 C20 178.3(3)
C17 C16 C21 C23 178.7(4)
Te C16 C21 C23 -2.0(5)
